data_4315915
loop_
_publ_author_name
'Pei-Xin Li'
'Fang Kong'
'Chun-Li Hu'
'Na Zhao'
'Jiang-Gao Mao'

_publ_section_title
;
 A Series of New Phases Containing Three Different Asymmetric Building
 Units
;
_journal_name_full 'Inorganic Chemistry'
_journal_page_first 5943
_journal_page_last 5952
_journal_paper_doi 10.1021/ic100462r
_journal_volume 49
_journal_year 2010
_chemical_formula_sum 'Nb2 O15 Pb2 Se4'
_chemical_formula_weight 1156.04
_chemical_name_systematic
; 
 ? 
;
_space_group_IT_number 15
_symmetry_cell_setting monoclinic
_symmetry_space_group_name_Hall '-C 2yc'
_symmetry_space_group_name_H-M 'C 1 2/c 1'
_atom_sites_solution_hydrogens none
_atom_sites_solution_primary direct
_atom_sites_solution_secondary difmap
_audit_creation_method SHELXL-97
_cell_angle_alpha 90.00
_cell_angle_beta 94.503(7)
_cell_angle_gamma 90.00
_cell_formula_units_Z 4
_cell_length_a 26.493(12)
_cell_length_b 7.001(3)
_cell_length_c 7.686(3)
_cell_measurement_reflns_used 1834
_cell_measurement_temperature 293(2)
_cell_measurement_theta_max 27.4719
_cell_measurement_theta_min 2.6581
_cell_volume 1421.2(10)
_computing_structure_refinement 'SHELXL-97 (Sheldrick, 1997)'
_computing_structure_solution 'SHELXS-97 (Sheldrick, 1990)'
_diffrn_ambient_temperature 293(2)
_diffrn_detector_area_resol_mean 28.5714
_diffrn_measured_fraction_theta_full 0.992
_diffrn_measured_fraction_theta_max 0.992
_diffrn_measurement_device_type Saturn70
_diffrn_measurement_method CCD_Profile_fitting
_diffrn_radiation_monochromator graphite
_diffrn_radiation_source 'fine-focus sealed tube'
_diffrn_radiation_type MoK\a
_diffrn_radiation_wavelength 0.71073
_diffrn_reflns_av_R_equivalents 0.0378
_diffrn_reflns_av_sigmaI/netI 0.0385
_diffrn_reflns_limit_h_max 34
_diffrn_reflns_limit_h_min -34
_diffrn_reflns_limit_k_max 9
_diffrn_reflns_limit_k_min -9
_diffrn_reflns_limit_l_max 9
_diffrn_reflns_limit_l_min -6
_diffrn_reflns_number 5356
_diffrn_reflns_theta_full 27.47
_diffrn_reflns_theta_max 27.47
_diffrn_reflns_theta_min 3.01
_diffrn_standards_decay_% <1.0%
_exptl_absorpt_coefficient_mu 35.517
_exptl_absorpt_correction_T_max 1.0000
_exptl_absorpt_correction_T_min 0.7577
_exptl_absorpt_correction_type multi-scan
_exptl_crystal_colour Colorless
_exptl_crystal_density_diffrn 5.403
_exptl_crystal_density_method 'not measured'
_exptl_crystal_description Prism
_exptl_crystal_F_000 2008
_exptl_crystal_size_max 0.0500
_exptl_crystal_size_mid 0.0200
_exptl_crystal_size_min 0.0100
_refine_diff_density_max 3.479
_refine_diff_density_min -1.289
_refine_diff_density_rms 0.338
_refine_ls_extinction_coef 0.00015(3)
_refine_ls_extinction_expression Fc^*^=kFc[1+0.001xFc^2^\l^3^/sin(2\q)]^-1/4^
_refine_ls_extinction_method SHELXL
_refine_ls_goodness_of_fit_ref 1.107
_refine_ls_hydrogen_treatment none
_refine_ls_matrix_type full
_refine_ls_number_parameters 106
_refine_ls_number_reflns 1609
_refine_ls_number_restraints 0
_refine_ls_restrained_S_all 1.107
_refine_ls_R_factor_all 0.0411
_refine_ls_R_factor_gt 0.0348
_refine_ls_shift/su_max 0.001
_refine_ls_shift/su_mean 0.000
_refine_ls_structure_factor_coef Fsqd
_refine_ls_weighting_details 'calc w=1/[\s^2^(Fo^2^)+(0.0301P)^2^+44.4639P] where P=(Fo^2^+2Fc^2^)/3'
_refine_ls_weighting_scheme calc
_refine_ls_wR_factor_gt 0.0736
_refine_ls_wR_factor_ref 0.0757
_reflns_number_gt 1442
_reflns_number_total 1609
_reflns_threshold_expression >2sigma(I)
_cod_data_source_file ic100462r_si_001_3.cif
_cod_data_source_block Pb2Nb2Se4O15
_cod_depositor_comments
;
The following automatic conversions were performed:

'_exptl_absorpt_correction_type' value 'Multi-scan' changed to
'multi-scan' according to the built-in table from CIF Core dictionary
named 'cif_core.dic' version 2.4.1 from 2010-06-29.

Automatic conversion script
Id: cif_fix_values 1646 2011-03-28 12:23:43Z adriana 
;
_cod_original_cell_volume 1421.1(11)
_cod_database_code 4315915

loop_
_symmetry_equiv_pos_as_xyz
'x, y, z'
'-x, y, -z+1/2'
'x+1/2, y+1/2, z'
'-x+1/2, y+1/2, -z+1/2'
'-x, -y, -z'
'x, -y, z-1/2'
'-x+1/2, -y+1/2, -z'
'x+1/2, -y+1/2, z-1/2'

loop_
_atom_site_label
_atom_site_type_symbol
_atom_site_fract_x
_atom_site_fract_y
_atom_site_fract_z
_atom_site_U_iso_or_equiv
_atom_site_adp_type
_atom_site_occupancy
_atom_site_symmetry_multiplicity
_atom_site_calc_flag
_atom_site_refinement_flags
_atom_site_disorder_assembly
_atom_site_disorder_group
Pb1 Pb 0.297642(15) 0.11190(5) 0.18748(5) 0.01376(15) Uani 1 1 d . . .
Nb1 Nb 0.07102(3) -0.00872(12) 0.23713(11) 0.0083(2) Uani 1 1 d . . .
Se1 Se 0.18885(4) 0.10904(13) 0.43803(12) 0.0099(2) Uani 1 1 d . . .
Se2 Se 0.07866(4) 0.42669(14) 0.01392(13) 0.0107(2) Uani 1 1 d . . .
O1 O 0.2171(3) 0.2661(11) 0.3131(10) 0.0197(17) Uani 1 1 d . . .
O2 O 0.2345(3) -0.0626(10) 0.4517(10) 0.0172(16) Uani 1 1 d . . .
O3 O 0.1481(3) -0.0065(11) 0.2856(10) 0.0176(16) Uani 1 1 d . . .
O4 O 0.0751(3) 0.2785(10) -0.1636(9) 0.0186(16) Uani 1 1 d . . .
O5 O 0.1396(3) 0.4829(11) 0.0320(10) 0.0215(17) Uani 1 1 d . . .
O6 O 0.0740(3) 0.2719(10) 0.1875(9) 0.0196(17) Uani 1 1 d . . .
O7 O 0.0747(3) -0.0735(11) 0.0152(9) 0.0136(15) Uani 1 1 d . . .
O8 O 0.0000 -0.0031(15) 0.2500 0.016(2) Uani 1 2 d S . .

loop_
_atom_site_aniso_label
_atom_site_aniso_U_11
_atom_site_aniso_U_22
_atom_site_aniso_U_33
_atom_site_aniso_U_23
_atom_site_aniso_U_13
_atom_site_aniso_U_12
Pb1 0.0153(2) 0.0127(2) 0.0129(2) -0.00183(15) -0.00187(14) -0.00034(15)
Nb1 0.0074(4) 0.0107(4) 0.0068(4) 0.0003(3) -0.0004(3) 0.0001(3)
Se1 0.0102(5) 0.0104(5) 0.0090(5) -0.0003(4) -0.0002(3) 0.0000(4)
Se2 0.0129(5) 0.0090(5) 0.0102(5) -0.0001(3) 0.0012(4) 0.0001(4)
O1 0.020(4) 0.015(4) 0.026(4) 0.008(3) 0.009(3) -0.002(3)
O2 0.016(4) 0.014(4) 0.021(4) -0.010(3) -0.006(3) 0.004(3)
O3 0.012(4) 0.024(4) 0.017(4) -0.007(3) 0.001(3) -0.001(3)
O4 0.028(4) 0.012(4) 0.016(4) -0.004(3) -0.005(3) -0.001(3)
O5 0.018(4) 0.027(4) 0.019(4) -0.004(3) -0.002(3) -0.010(3)
O6 0.037(5) 0.012(4) 0.010(3) 0.003(3) 0.010(3) -0.001(3)
O7 0.010(3) 0.025(4) 0.006(3) 0.004(3) 0.001(3) -0.008(3)
O8 0.015(5) 0.026(6) 0.007(5) 0.000 0.003(4) 0.000

loop_
_atom_type_symbol
_atom_type_description
_atom_type_scat_dispersion_real
_atom_type_scat_dispersion_imag
_atom_type_scat_source
O O 0.0106 0.0060 'International Tables Vol C Tables 4.2.6.8 and 6.1.1.4'
Se Se -0.0929 2.2259 'International Tables Vol C Tables 4.2.6.8 and 6.1.1.4'
Nb Nb -2.0727 0.6215 'International Tables Vol C Tables 4.2.6.8 and 6.1.1.4'
Pb Pb -3.3944 10.1111 'International Tables Vol C Tables 4.2.6.8 and 6.1.1.4'

loop_
_geom_angle_atom_site_label_1
_geom_angle_atom_site_label_2
_geom_angle_atom_site_label_3
_geom_angle
_geom_angle_site_symmetry_1
_geom_angle_site_symmetry_3
_geom_angle_publ_flag
O2 Pb1 O1 75.8(3) 6 4_545 ?
O2 Pb1 O5 85.1(3) 6 7 ?
O1 Pb1 O5 81.6(2) 4_545 7 ?
O2 Pb1 O2 68.4(3) 6 4 ?
O1 Pb1 O2 143.9(2) 4_545 4 ?
O5 Pb1 O2 99.4(3) 7 4 ?
O2 Pb1 O1 78.4(3) 6 . ?
O1 Pb1 O1 105.72(17) 4_545 . ?
O5 Pb1 O1 159.5(2) 7 . ?
O2 Pb1 O1 63.2(2) 4 . ?
O7 Nb1 O8 100.7(2) . . ?
O7 Nb1 O6 93.5(3) . . ?
O8 Nb1 O6 92.5(4) . . ?
O7 Nb1 O4 96.8(3) . 6_556 ?
O8 Nb1 O4 91.3(4) . 6_556 ?
O6 Nb1 O4 168.2(3) . 6_556 ?
O7 Nb1 O3 92.7(3) . . ?
O8 Nb1 O3 166.5(2) . . ?
O6 Nb1 O3 88.5(3) . . ?
O4 Nb1 O3 85.2(3) 6_556 . ?
O7 Nb1 O7 174.3(4) . 6_556 ?
O8 Nb1 O7 85.0(2) . 6_556 ?
O6 Nb1 O7 86.0(3) . 6_556 ?
O4 Nb1 O7 83.2(3) 6_556 6_556 ?
O3 Nb1 O7 81.6(3) . 6_556 ?
O1 Se1 O2 98.7(4) . . ?
O1 Se1 O3 101.7(4) . . ?
O2 Se1 O3 96.5(3) . . ?
O5 Se2 O4 101.7(4) . . ?
O5 Se2 O6 102.3(4) . . ?
O4 Se2 O6 103.4(4) . . ?
Se1 O1 Pb1 124.8(4) . 4 ?
Se1 O1 Pb1 110.6(4) . . ?
Pb1 O1 Pb1 122.5(3) 4 . ?
Se1 O2 Pb1 126.8(4) . 6_556 ?
Se1 O2 Pb1 112.4(3) . 4_545 ?
Pb1 O2 Pb1 111.6(3) 6_556 4_545 ?
Se1 O3 Nb1 133.4(4) . . ?
Se2 O4 Nb1 149.2(4) . 6 ?
Se2 O5 Pb1 124.4(4) . 7 ?
Se2 O6 Nb1 140.1(4) . . ?
Nb1 O7 Nb1 149.5(4) . 6 ?
Nb1 O8 Nb1 177.6(6) . 2 ?

loop_
_geom_bond_atom_site_label_1
_geom_bond_atom_site_label_2
_geom_bond_distance
_geom_bond_site_symmetry_2
_geom_bond_publ_flag
Pb1 O2 2.393(7) 6 ?
Pb1 O1 2.452(8) 4_545 ?
Pb1 O5 2.547(8) 7 ?
Pb1 O2 2.630(7) 4 ?
Pb1 O1 2.640(7) . ?
Nb1 O7 1.775(7) . ?
Nb1 O8 1.8922(12) . ?
Nb1 O6 2.004(7) . ?
Nb1 O4 2.036(7) 6_556 ?
Nb1 O3 2.048(7) . ?
Nb1 O7 2.209(7) 6_556 ?
Se1 O1 1.675(7) . ?
Se1 O2 1.702(7) . ?
Se1 O3 1.730(7) . ?
Se2 O5 1.658(8) . ?
Se2 O4 1.711(7) . ?
Se2 O6 1.731(7) . ?
O1 Pb1 2.452(8) 4 ?
O2 Pb1 2.393(7) 6_556 ?
O2 Pb1 2.630(7) 4_545 ?
O4 Nb1 2.036(7) 6 ?
O5 Pb1 2.547(8) 7 ?
O7 Nb1 2.209(7) 6 ?
O8 Nb1 1.8922(12) 2 ?
